data_2103945
loop_
_publ_author_name
'Turowska-Tyrk, Ilona'

_publ_section_title
;
 Monitoring structural transformations in crystals. 5. A topotactic [2
 + 2]-photodimerization reaction
;
_journal_issue 5
_journal_name_full 'Acta Crystallographica Section B'
_journal_page_first 670
_journal_page_last 675
_journal_paper_doi 10.1107/S0108768103014484
_journal_volume 59
_journal_year 2003
_chemical_formula_sum 'C19 H17 Cl O'
_chemical_formula_weight 296.78
_chemical_name_systematic
;
 ?
;
_space_group_IT_number 14
_symmetry_cell_setting monoclinic
_symmetry_space_group_name_Hall '-P 2ybc'
_symmetry_space_group_name_H-M 'P 1 21/c 1'
_atom_sites_solution_hydrogens geom
_atom_sites_solution_primary direct
_atom_sites_solution_secondary difmap
_audit_creation_method SHELXL-97
_cell_angle_alpha 90.00
_cell_angle_beta 103.72(4)
_cell_angle_gamma 90.00
_cell_formula_units_Z 4
_cell_length_a 16.716(6)
_cell_length_b 10.664(5)
_cell_length_c 8.691(3)
_cell_measurement_reflns_used 811
_cell_measurement_temperature 293(2)
_cell_measurement_theta_max 18
_cell_measurement_theta_min 5
_cell_volume 1505.0(11)
_computing_cell_refinement 'Kuma KM4CCD software 1998'
_computing_data_collection 'Kuma KM4CCD software 1998'
_computing_data_reduction 'Kuma KM4CCD software 1998'
_computing_molecular_graphics 'ORTEP-3 1997'
_computing_publication_material 'SHELXL-97 (Sheldrick, 1997)'
_computing_structure_refinement 'SHELXL-97 (Sheldrick, 1997)'
_computing_structure_solution 'SHELXS-97 (Sheldrick, 1990)'
_diffrn_ambient_temperature 293(2)
_diffrn_measured_fraction_theta_full 0.982
_diffrn_measured_fraction_theta_max 0.982
_diffrn_measurement_device 'Kuma KM4CCD diffractometer'
_diffrn_measurement_method '\w scans'
_diffrn_radiation_monochromator graphite
_diffrn_radiation_source 'fine-focus sealed tube'
_diffrn_radiation_type MoK\a
_diffrn_radiation_wavelength 0.71073
_diffrn_reflns_av_R_equivalents 0.0734
_diffrn_reflns_av_sigmaI/netI 0.0670
_diffrn_reflns_limit_h_max 20
_diffrn_reflns_limit_h_min -17
_diffrn_reflns_limit_k_max 13
_diffrn_reflns_limit_k_min -13
_diffrn_reflns_limit_l_max 8
_diffrn_reflns_limit_l_min -10
_diffrn_reflns_number 7355
_diffrn_reflns_theta_full 25.99
_diffrn_reflns_theta_max 25.99
_diffrn_reflns_theta_min 5.61
_exptl_absorpt_coefficient_mu 0.250
_exptl_absorpt_correction_T_max 0.9635
_exptl_absorpt_correction_T_min 0.8485
_exptl_absorpt_correction_type none
_exptl_crystal_colour Colourless
_exptl_crystal_density_diffrn 1.310
_exptl_crystal_density_method 'not measured'
_exptl_crystal_description Plate
_exptl_crystal_F_000 624
_exptl_crystal_size_max 0.68
_exptl_crystal_size_mid 0.42
_exptl_crystal_size_min 0.15
_refine_diff_density_max 0.191
_refine_diff_density_min -0.171
_refine_ls_extinction_method none
_refine_ls_goodness_of_fit_ref 1.173
_refine_ls_hydrogen_treatment mixed
_refine_ls_matrix_type full
_refine_ls_number_parameters 275
_refine_ls_number_reflns 2913
_refine_ls_number_restraints 185
_refine_ls_restrained_S_all 1.173
_refine_ls_R_factor_all 0.1339
_refine_ls_R_factor_gt 0.0826
_refine_ls_shift/su_max 0.001
_refine_ls_shift/su_mean 0.000
_refine_ls_structure_factor_coef Fsqd
_refine_ls_weighting_details 'w=1/[\s^2^(Fo^2^)+(0.0850P)^2^+0.2851P] where P=(Fo^2^+2Fc^2^)/3'
_refine_ls_weighting_scheme calc
_refine_ls_wR_factor_gt 0.1870
_refine_ls_wR_factor_ref 0.2209
_reflns_number_gt 1846
_reflns_number_total 2913
_reflns_threshold_expression >2sigma(I)
_cod_data_source_file bk0133.cif
_cod_data_source_block 90D
_cod_depositor_comments
;
The following automatic conversions were performed:
'_symmetry_cell_setting' value 'Monoclinic' changed to 'monoclinic'
according to '/home/saulius/struct/CIF-dictionaries/cif_core.dic'
dictionary named 'cif_core.dic' version 2.4.1 from 2010-06-29.

Automatic conversion script
Id: cif_fix_enum 1527 2010-12-29 10:47:43Z saulius 

The following automatic conversions were performed:

'_symmetry_cell_setting' value 'Monoclinic' changed to 'monoclinic'
according to /home/saulius/struct/CIF-dictionaries/cif_core.dic
dictionary named 'cif_core.dic' version 2.4.1 from 2010-06-29.

Automatic conversion script
Id: cif_fix_values 1715 2011-07-08 13:25:40Z adriana 

The following automatic conversions were performed:

'_refine_ls_weighting_scheme' value 'calc
w=1/[\s^2^(Fo^2^)+(0.0850P)^2^+0.2851P] where P=(Fo^2^+2Fc^2^)/3' was
changed to 'calc'. New tag '_refine_ls_weighting_details' was
created. The value of the new tag was set to
'w=1/[\s^2^(Fo^2^)+(0.0850P)^2^+0.2851P] where P=(Fo^2^+2Fc^2^)/3'.

Automatic conversion script
Id: cif_fix_values 3143 2015-03-26 13:38:13Z robertas 
;
_cod_original_cell_volume 1505.0(10)
_cod_original_sg_symbol_H-M P21/c
_cod_database_code 2103945
_cod_database_fobs_code 2103945

loop_
_symmetry_equiv_pos_as_xyz
'x, y, z'
'x, -y+1/2, z+1/2'
'-x, -y, -z'
'-x, y-1/2, -z-1/2'

loop_
_atom_site_label
_atom_site_fract_x
_atom_site_fract_y
_atom_site_fract_z
_atom_site_U_iso_or_equiv
_atom_site_adp_type
_atom_site_calc_flag
_atom_site_refinement_flags
_atom_site_occupancy
_atom_site_disorder_assembly
_atom_site_disorder_group
_atom_site_type_symbol
O1M 0.895(3) 0.234(10) 0.954(7) 0.061(9) Uiso d PDU 0.105(6) A 1 O
C1M 0.9057(15) 0.176(3) 0.838(5) 0.068(14) Uiso d PDU 0.105(6) A 1 C
C2M 0.8372(16) 0.127(4) 0.699(5) 0.043(13) Uiso d PDU 0.105(6) A 1 C
C3M 0.8719(19) 0.012(4) 0.631(5) 0.032(9) Uiso d PDU 0.105(6) A 1 C
C4M 0.9670(18) 0.017(3) 0.689(4) 0.040(10) Uiso d PDU 0.105(6) A 1 C
C5M 0.9867(11) 0.113(2) 0.822(3) 0.051(7) Uiso d PDU 0.105(6) A 1 C
C6M 0.7615(18) 0.094(4) 0.762(4) 0.060(14) Uiso d PDU 0.105(6) A 1 C
C7M 0.689(2) 0.095(4) 0.627(5) 0.053(15) Uiso d PDU 0.105(6) A 1 C
C8M 0.651(3) -0.021(4) 0.579(5) 0.061(13) Uiso d PDU 0.105(6) A 1 C
C9M 0.591(4) -0.025(4) 0.438(6) 0.085(18) Uiso d PDU 0.105(6) A 1 C
C10M 0.567(3) 0.080(4) 0.345(4) 0.045(12) Uiso d PDU 0.105(6) A 1 C
C11M 0.604(3) 0.196(4) 0.390(5) 0.059(14) Uiso d PDU 0.105(6) A 1 C
C12M 0.667(2) 0.198(3) 0.529(4) 0.044(11) Uiso d PDU 0.105(6) A 1 C
Cl1M 0.4918(16) 0.065(3) 0.175(3) 0.111(8) Uiso d PDU 0.105(6) A 1 Cl
C13M 1.0574(11) 0.154(2) 0.908(3) 0.049(7) Uiso d PDU 0.105(6) A 1 C
C14M 1.1404(13) 0.122(3) 0.895(4) 0.055(9) Uiso d PDU 0.105(6) A 1 C
C15M 1.2057(18) 0.185(4) 0.995(4) 0.065(14) Uiso d PDU 0.105(6) A 1 C
C16M 1.287(2) 0.172(5) 0.990(6) 0.108(18) Uiso d PDU 0.105(6) A 1 C
C17M 1.308(2) 0.091(5) 0.881(6) 0.083(15) Uiso d PDU 0.105(6) A 1 C
C18M 1.244(2) 0.028(4) 0.780(5) 0.066(13) Uiso d PDU 0.105(6) A 1 C
C19M 1.1625(18) 0.038(3) 0.789(4) 0.066(11) Uiso d PDU 0.105(6) A 1 C
O1D 0.9056(4) 0.2304(13) 0.9554(10) 0.0777(16) Uani d PU 0.895(6) A 2 O
C1D 0.9008(2) 0.1408(4) 0.8680(5) 0.0527(11) Uani d PU 0.895(6) A 2 C
C2D 0.8339(3) 0.1193(6) 0.7238(8) 0.0608(19) Uani d PU 0.895(6) A 2 C
H2D 0.8368 0.1874 0.6496 0.073 Uiso calc PR 0.895(6) A 2 H
C3D 0.8597(3) 0.0000(7) 0.6538(7) 0.0675(18) Uani d PU 0.895(6) A 2 C
H3D1 0.8444 0.0028 0.5390 0.081 Uiso calc PR 0.895(6) A 2 H
H3D2 0.8344 -0.0728 0.6895 0.081 Uiso calc PR 0.895(6) A 2 H
C4D 0.9534(3) -0.0036(5) 0.7150(5) 0.0569(13) Uani d PU 0.895(6) A 2 C
H4D1 0.9747 -0.0876 0.7090 0.068 Uiso calc PR 0.895(6) A 2 H
H4D2 0.9802 0.0533 0.6559 0.068 Uiso calc PR 0.895(6) A 2 H
C5D 0.9651(2) 0.0386(3) 0.8856(4) 0.0499(9) Uani d PU 0.895(6) . 2 C
C6D 0.7475(3) 0.1227(7) 0.7557(6) 0.0684(16) Uani d PU 0.895(6) A 2 C
H6D1 0.7421 0.0533 0.8246 0.082 Uiso calc PR 0.895(6) A 2 H
H6D2 0.7415 0.1998 0.8111 0.082 Uiso calc PR 0.895(6) A 2 H
C7D 0.6788(4) 0.1150(6) 0.6072(8) 0.0638(17) Uani d PU 0.895(6) A 2 C
C8D 0.6444(4) 0.0035(6) 0.5492(10) 0.0834(19) Uani d PU 0.895(6) A 2 C
H8D 0.6643 -0.0700 0.6023 0.100 Uiso calc PR 0.895(6) A 2 H
C9D 0.5814(4) -0.0045(7) 0.4157(11) 0.093(2) Uani d PU 0.895(6) A 2 C
H9D 0.5591 -0.0818 0.3790 0.112 Uiso calc PR 0.895(6) A 2 H
C10D 0.5519(4) 0.1040(8) 0.3373(8) 0.082(2) Uani d PU 0.895(6) A 2 C
C11D 0.5848(4) 0.2157(7) 0.3926(7) 0.0803(19) Uani d PU 0.895(6) A 2 C
H11D 0.5647 0.2889 0.3392 0.096 Uiso calc PR 0.895(6) A 2 H
C12D 0.6472(4) 0.2222(6) 0.5257(7) 0.0739(17) Uani d PU 0.895(6) A 2 C
H12D 0.6687 0.3000 0.5622 0.089 Uiso calc PR 0.895(6) A 2 H
Cl1D 0.47300(17) 0.0945(4) 0.1704(3) 0.1317(12) Uani d PU 0.895(6) A 2 Cl
C13D 1.0481(2) 0.0717(3) 1.0002(4) 0.0494(9) Uani d PU 0.895(6) . 2 C
H13D 1.0404 0.1509 1.0522 0.059 Uiso calc PR 0.895(6) A 2 H
C14D 1.1264(2) 0.0825(4) 0.9465(5) 0.0584(10) Uani d PU 0.895(6) A 2 C
C15D 1.1811(4) 0.1786(5) 1.0138(6) 0.0734(14) Uani d PU 0.895(6) A 2 C
H15D 1.1657 0.2365 1.0815 0.088 Uiso calc PR 0.895(6) A 2 H
C16D 1.2573(4) 0.1873(7) 0.9800(8) 0.0986(18) Uani d PU 0.895(6) A 2 C
H16D 1.2939 0.2492 1.0285 0.118 Uiso calc PR 0.895(6) A 2 H
C17D 1.2798(4) 0.1065(8) 0.8764(8) 0.102(2) Uani d PU 0.895(6) A 2 C
H17D 1.3310 0.1143 0.8528 0.123 Uiso calc PR 0.895(6) A 2 H
C18D 1.2268(3) 0.0140(6) 0.8073(6) 0.0825(17) Uani d PU 0.895(6) A 2 C
H18D 1.2419 -0.0408 0.7358 0.099 Uiso calc PR 0.895(6) A 2 H
C19D 1.1509(3) 0.0012(4) 0.8429(5) 0.0659(11) Uani d PU 0.895(6) A 2 C
H19D 1.1158 -0.0631 0.7964 0.079 Uiso calc PR 0.895(6) A 2 H

loop_
_atom_site_aniso_label
_atom_site_aniso_U_11
_atom_site_aniso_U_22
_atom_site_aniso_U_33
_atom_site_aniso_U_12
_atom_site_aniso_U_13
_atom_site_aniso_U_23
O1D 0.084(3) 0.072(2) 0.077(2) 0.015(3) 0.019(2) -0.0131(15)
C1D 0.060(2) 0.053(2) 0.045(2) 0.0030(17) 0.0123(16) 0.006(2)
C2D 0.061(3) 0.074(3) 0.045(2) 0.011(2) 0.0087(19) 0.011(2)
C3D 0.058(3) 0.096(4) 0.044(3) 0.000(2) 0.004(2) -0.001(2)
C4D 0.058(3) 0.068(3) 0.042(2) -0.001(2) 0.0071(19) -0.001(2)
C5D 0.0492(19) 0.053(2) 0.0433(17) 0.0009(16) 0.0029(14) -0.0039(15)
C6D 0.058(2) 0.084(4) 0.063(3) 0.016(3) 0.014(2) 0.009(2)
C7D 0.051(3) 0.074(4) 0.068(3) 0.010(2) 0.0193(19) 0.009(3)
C8D 0.060(3) 0.072(4) 0.112(5) 0.012(3) 0.009(3) 0.011(3)
C9D 0.062(3) 0.099(5) 0.114(5) -0.012(3) 0.011(3) -0.026(4)
C10D 0.053(3) 0.116(5) 0.074(3) 0.008(4) 0.007(2) 0.004(3)
C11D 0.066(3) 0.092(4) 0.078(3) 0.011(3) 0.007(3) 0.019(3)
C12D 0.069(3) 0.073(3) 0.074(3) 0.007(3) 0.005(3) 0.006(2)
Cl1D 0.0821(13) 0.200(3) 0.0948(12) -0.0214(17) -0.0157(10) -0.0049(14)
C13D 0.057(2) 0.0430(19) 0.0435(18) -0.0013(15) 0.0029(15) -0.0029(13)
C14D 0.055(2) 0.067(2) 0.048(2) -0.0028(19) 0.0023(17) 0.0132(18)
C15D 0.059(3) 0.071(3) 0.083(3) -0.016(2) 0.002(2) 0.015(2)
C16D 0.082(4) 0.108(4) 0.096(4) -0.032(3) 0.002(3) 0.032(3)
C17D 0.058(3) 0.155(6) 0.091(4) -0.007(4) 0.012(3) 0.059(4)
C18D 0.064(3) 0.122(5) 0.060(3) 0.015(3) 0.013(2) 0.035(3)
C19D 0.057(2) 0.086(3) 0.051(2) 0.002(2) 0.0064(18) 0.013(2)

loop_
_atom_type_symbol
_atom_type_description
_atom_type_scat_dispersion_real
_atom_type_scat_dispersion_imag
_atom_type_scat_source
C C 0.0033 0.0016 'International Tables Vol C Tables 4.2.6.8 and 6.1.1.4'
H H 0.0000 0.0000 'International Tables Vol C Tables 4.2.6.8 and 6.1.1.4'
Cl Cl 0.1484 0.1585 'International Tables Vol C Tables 4.2.6.8 and 6.1.1.4'
O O 0.0106 0.0060 'International Tables Vol C Tables 4.2.6.8 and 6.1.1.4'

loop_
_geom_angle_atom_site_label_1
_geom_angle_atom_site_label_2
_geom_angle_atom_site_label_3
_geom_angle_site_symmetry_3
_geom_angle
O1M C1M C2M . 126.2(19)
O1M C1M C5M . 126(2)
C2M C1M C5M . 106.6(16)
C6M C2M C3M . 112(3)
C6M C2M C1M . 109(2)
C3M C2M C1M . 107.2(18)
C2M C3M C4M . 107.2(17)
C5M C4M C3M . 106.9(16)
C13M C5M C4M . 130.9(18)
C13M C5M C1M . 119.9(18)
C4M C5M C1M . 109.0(15)
C7M C6M C2M . 108(2)
C12M C7M C8M . 119(2)
C12M C7M C6M . 123(2)
C8M C7M C6M . 118(2)
C9M C8M C7M . 118(2)
C8M C9M C10M . 122(2)
C9M C10M C11M . 120(2)
C9M C10M Cl1M . 119(2)
C11M C10M Cl1M . 121(2)
C10M C11M C12M . 117(2)
C7M C12M C11M . 123(2)
C5M C13M C14M . 128.8(19)
C19M C14M C15M . 115.5(19)
C19M C14M C13M . 127(2)
C15M C14M C13M . 117(2)
C16M C15M C14M . 124(2)
C15M C16M C17M . 120(2)
C18M C17M C16M . 117(2)
C17M C18M C19M . 123(2)
C18M C19M C14M . 121(2)
O1D C1D C2D . 125.1(5)
O1D C1D C5D . 124.4(4)
C2D C1D C5D . 110.4(3)
C1D C2D C3D . 103.8(4)
C1D C2D C6D . 113.4(5)
C3D C2D C6D . 117.5(5)
C2D C3D C4D . 104.3(4)
C5D C4D C3D . 102.4(4)
C1D C5D C4D . 101.0(3)
C1D C5D C13D . 114.1(3)
C4D C5D C13D . 125.8(3)
C1D C5D C13D 3_757 113.4(3)
C4D C5D C13D 3_757 112.7(3)
C13D C5D C13D 3_757 90.2(2)
C7D C6D C2D . 113.6(4)
C8D C7D C12D . 117.1(6)
C8D C7D C6D . 122.0(6)
C12D C7D C6D . 120.9(5)
C7D C8D C9D . 122.5(6)
C8D C9D C10D . 118.7(5)
C11D C10D C9D . 119.8(5)
C11D C10D Cl1D . 121.3(6)
C9D C10D Cl1D . 118.9(5)
C10D C11D C12D . 120.8(6)
C11D C12D C7D . 121.0(5)
C14D C13D C5D . 122.4(3)
C14D C13D C5D 3_757 120.9(3)
C5D C13D C5D 3_757 89.8(2)
C19D C14D C15D . 117.7(4)
C19D C14D C13D . 124.9(4)
C15D C14D C13D . 117.2(4)
C16D C15D C14D . 120.3(5)
C17D C16D C15D . 120.8(5)
C16D C17D C18D . 119.8(6)
C17D C18D C19D . 120.4(6)
C14D C19D C18D . 120.9(5)

loop_
_geom_bond_atom_site_label_1
_geom_bond_atom_site_label_2
_geom_bond_site_symmetry_2
_geom_bond_distance
O1M C1M . 1.23(2)
C1M C2M . 1.545(19)
C1M C5M . 1.547(18)
C2M C6M . 1.54(2)
C2M C3M . 1.54(2)
C3M C4M . 1.551(19)
C4M C5M . 1.526(18)
C5M C13M . 1.311(16)
C6M C7M . 1.477(18)
C7M C12M . 1.386(18)
C7M C8M . 1.401(19)
C8M C9M . 1.385(19)
C9M C10M . 1.387(19)
C10M C11M . 1.395(19)
C10M Cl1M . 1.702(18)
C11M C12M . 1.397(19)
C13M C14M . 1.458(16)
C14M C19M . 1.394(18)
C14M C15M . 1.399(18)
C15M C16M . 1.384(19)
C16M C17M . 1.389(19)
C17M C18M . 1.386(19)
C18M C19M . 1.393(19)
O1D C1D . 1.211(8)
C1D C2D . 1.487(6)
C1D C5D . 1.511(5)
C2D C3D . 1.516(6)
C2D C6D . 1.535(6)
C3D C4D . 1.531(6)
C4D C5D . 1.518(5)
C5D C13D . 1.545(5)
C5D C13D 3_757 1.588(5)
C6D C7D . 1.512(7)
C7D C8D . 1.365(6)
C7D C12D . 1.382(8)
C8D C9D . 1.372(8)
C9D C10D . 1.373(9)
C10D C11D . 1.352(7)
C10D Cl1D . 1.716(6)
C11D C12D . 1.363(7)
C13D C14D . 1.495(5)
C13D C5D 3_757 1.588(5)
C14D C19D . 1.380(5)
C14D C15D . 1.405(6)
C15D C16D . 1.378(9)
C16D C17D . 1.361(9)
C17D C18D . 1.366(8)
C18D C19D . 1.383(7)
